data_1503977
loop_
_publ_author_name
'Spitz, C\'edric'
'Lohier, Jean-Fran\,cois'
'Reboul, Vincent'
'Metzner, Patrick'

_publ_section_title
;
 Catalytic generation of cesium acetylide by CsF: synthesis of
 1,3-benzothiazines from cyclic sulfenamides.
;
_journal_issue 13
_journal_name_full 'Organic letters'
_journal_page_first 2776
_journal_page_last 2779
_journal_paper_doi 10.1021/ol9009333
_journal_volume 11
_journal_year 2009
_chemical_absolute_configuration ad
_chemical_formula_moiety 'C24 H21 N O4 S2'
_chemical_formula_sum 'C24 H21 N O4 S2'
_chemical_formula_weight 451.54
_chemical_melting_point 458
_chemical_name_systematic
; 
(R)-[4-Phenyl-3-(toluene-4-sulfonyl)-3,4-dihydro-benzo[e][1,3]
thiazin-2-ylidene]-acetic acid methyl ester 
;
_space_group_IT_number 19
_symmetry_cell_setting orthorhombic
_symmetry_space_group_name_Hall 'P 2ac 2ab'
_symmetry_space_group_name_H-M 'P 21 21 21'
_atom_sites_solution_hydrogens geom
_atom_sites_solution_primary direct
_atom_sites_solution_secondary difmap
_audit_creation_method SHELXL-97
_cell_angle_alpha 90.00
_cell_angle_beta 90.00
_cell_angle_gamma 90.00
_cell_formula_units_Z 4
_cell_length_a 8.0696(2)
_cell_length_b 11.8879(2)
_cell_length_c 22.2809(4)
_cell_measurement_reflns_used 9920
_cell_measurement_temperature 100(2)
_cell_measurement_theta_max 29.78
_cell_measurement_theta_min 2.51
_cell_volume 2137.42(7)
_computing_cell_refinement 'APEX2 software'
_computing_data_collection 'APEX2 software'
_computing_data_reduction 'APEX2 software'
_computing_molecular_graphics 'ORTEP-3 (Farrugia, 1997)'
_computing_publication_material 'SHELXL-97 (Sheldrick, 1997)'
_computing_structure_refinement 'SHELXL-97 (Sheldrick, 1997)'
_computing_structure_solution 'SHELXS-97 (Sheldrick, 1990)'
_diffrn_ambient_temperature 100(2)
_diffrn_measured_fraction_theta_full 0.999
_diffrn_measured_fraction_theta_max 0.999
_diffrn_measurement_device_type 'Bruker Nonius KAPPA CCD'
_diffrn_measurement_method 'phi and omega scans'
_diffrn_radiation_monochromator graphite
_diffrn_radiation_source 'fine-focus sealed tube'
_diffrn_radiation_type MoK\a
_diffrn_radiation_wavelength 0.71073
_diffrn_reflns_av_R_equivalents 0.0360
_diffrn_reflns_av_sigmaI/netI 0.0258
_diffrn_reflns_limit_h_max 10
_diffrn_reflns_limit_h_min -11
_diffrn_reflns_limit_k_max 16
_diffrn_reflns_limit_k_min -16
_diffrn_reflns_limit_l_max 31
_diffrn_reflns_limit_l_min -31
_diffrn_reflns_number 48551
_diffrn_reflns_theta_full 29.79
_diffrn_reflns_theta_max 29.79
_diffrn_reflns_theta_min 2.51
_exptl_absorpt_coefficient_mu 0.281
_exptl_absorpt_correction_type none
_exptl_crystal_colour colorless
_exptl_crystal_density_diffrn 1.403
_exptl_crystal_density_method 'not measured'
_exptl_crystal_description polyhedron
_exptl_crystal_F_000 944
_exptl_crystal_size_max 0.5
_exptl_crystal_size_mid 0.25
_exptl_crystal_size_min 0.11
_refine_diff_density_max 0.490
_refine_diff_density_min -0.473
_refine_diff_density_rms 0.124
_refine_ls_abs_structure_details 'Flack H D (1983), 2650 Friedel pairs'
_refine_ls_abs_structure_Flack 0.05(5)
_refine_ls_extinction_method none
_refine_ls_goodness_of_fit_ref 1.106
_refine_ls_hydrogen_treatment constr
_refine_ls_matrix_type full
_refine_ls_number_parameters 282
_refine_ls_number_reflns 6100
_refine_ls_number_restraints 0
_refine_ls_restrained_S_all 1.106
_refine_ls_R_factor_all 0.0423
_refine_ls_R_factor_gt 0.0347
_refine_ls_shift/su_max 0.001
_refine_ls_shift/su_mean 0.000
_refine_ls_structure_factor_coef Fsqd
_refine_ls_weighting_details 'calc w=1/[\s^2^(Fo^2^)+(0.0608P)^2^+0.3124P] where P=(Fo^2^+2Fc^2^)/3'
_refine_ls_weighting_scheme calc
_refine_ls_wR_factor_gt 0.0898
_refine_ls_wR_factor_ref 0.0981
_reflns_number_gt 5552
_reflns_number_total 6100
_reflns_threshold_expression >2sigma(I)
_cod_data_source_file ol9009333_si_002.cif
_cod_data_source_block 6c
_cod_depositor_comments
;
The following automatic conversions were performed:

'_chemical_melting_point' value '458K' was changed to '458' - the
value should be numeric and without a unit
designator.

'_symmetry_cell_setting' value 'Orthorhombic' changed to
'orthorhombic' according to
/home/saulius/struct/CIF-dictionaries/cif_core.dic dictionary named
'cif_core.dic' version 2.4.2 from 2011-04-26.

Automatic conversion script
Id: cif_fix_values 1715 2011-07-08 13:25:40Z adriana 
;
_cod_original_sg_symbol_H-M 'P2(1)2(1)2(1) '
_cod_database_code 1503977

loop_
_symmetry_equiv_pos_as_xyz
'x, y, z'
'-x+1/2, -y, z+1/2'
'-x, y+1/2, -z+1/2'
'x+1/2, -y+1/2, -z'

loop_
_atom_site_label
_atom_site_type_symbol
_atom_site_fract_x
_atom_site_fract_y
_atom_site_fract_z
_atom_site_U_iso_or_equiv
_atom_site_adp_type
_atom_site_occupancy
_atom_site_symmetry_multiplicity
_atom_site_calc_flag
_atom_site_refinement_flags
S1 S 1.00188(5) 0.95865(3) 0.161286(18) 0.01663(9) Uani 1 1 d .
S2 S 0.51731(5) 0.93860(3) 0.145826(18) 0.01760(9) Uani 1 1 d .
N1 N 0.84515(17) 0.88806(11) 0.12963(6) 0.0149(3) Uani 1 1 d .
O3 O 1.02873(16) 1.05716(10) 0.12573(6) 0.0223(3) Uani 1 1 d .
O4 O 1.13185(16) 0.87814(11) 0.16911(6) 0.0244(3) Uani 1 1 d .
O2 O 0.6549(2) 1.14883(12) -0.01134(7) 0.0315(3) Uani 1 1 d .
O1 O 0.46501(17) 1.10664(11) 0.05897(6) 0.0263(3) Uani 1 1 d .
C6 C 0.7008(2) 0.77938(13) 0.20763(7) 0.0147(3) Uani 1 1 d .
C23 C 0.9919(2) 0.94833(14) 0.28328(8) 0.0222(3) Uani 1 1 d .
H23 H 1.0630 0.8871 0.2801 0.027 Uiso 1 1 calc R
C10 C 0.6564(2) 0.60223(15) 0.11569(8) 0.0199(3) Uani 1 1 d .
H10 H 0.6156 0.5914 0.1543 0.024 Uiso 1 1 calc R
C18 C 0.9333(2) 1.00228(14) 0.23239(8) 0.0166(3) Uani 1 1 d .
C3 C 0.5031(3) 0.79918(15) 0.30920(7) 0.0241(4) Uani 1 1 d .
H3 H 0.4359 0.8050 0.3430 0.029 Uiso 1 1 calc R
C1 C 0.5696(2) 0.85579(13) 0.20855(7) 0.0151(3) Uani 1 1 d .
C2 C 0.4720(2) 0.86684(15) 0.25981(8) 0.0208(3) Uani 1 1 d .
H2 H 0.3865 0.9193 0.2609 0.025 Uiso 1 1 calc R
C9 C 0.7538(2) 0.69634(14) 0.10294(7) 0.0155(3) Uani 1 1 d .
C24 C 0.7866(3) 1.1232(2) 0.40526(9) 0.0360(5) Uani 1 1 d .
H24A H 0.7812 1.0627 0.4337 0.054 Uiso 1 1 calc R
H24B H 0.6803 1.1591 0.4026 0.054 Uiso 1 1 calc R
H24C H 0.8679 1.1770 0.4181 0.054 Uiso 1 1 calc R
C7 C 0.8128(2) 0.77328(13) 0.15335(7) 0.0147(3) Uani 1 1 d .
H7 H 0.9194 0.7435 0.1672 0.018 Uiso 1 1 calc R
C12 C 0.6802(2) 0.53970(16) 0.01360(8) 0.0248(4) Uani 1 1 d .
H12 H 0.6568 0.4870 -0.0160 0.030 Uiso 1 1 calc R
C19 C 0.8234(2) 1.09256(14) 0.23655(8) 0.0197(3) Uani 1 1 d .
H19 H 0.7844 1.1280 0.2021 0.024 Uiso 1 1 calc R
C21 C 0.8342(2) 1.07735(16) 0.34461(8) 0.0246(4) Uani 1 1 d .
C20 C 0.7739(2) 1.12818(16) 0.29262(9) 0.0234(4) Uani 1 1 d .
H20 H 0.6989 1.1872 0.2958 0.028 Uiso 1 1 calc R
C4 C 0.6326(3) 0.72331(15) 0.30887(8) 0.0228(4) Uani 1 1 d .
H4 H 0.6531 0.6787 0.3423 0.027 Uiso 1 1 calc R
C8 C 0.7078(2) 0.95011(14) 0.10814(7) 0.0159(3) Uani 1 1 d .
C22 C 0.9421(3) 0.98756(17) 0.33928(9) 0.0267(4) Uani 1 1 d .
H22 H 0.9821 0.9528 0.3737 0.032 Uiso 1 1 calc R
C11 C 0.6203(2) 0.52493(16) 0.07108(9) 0.0247(4) Uani 1 1 d .
H11 H 0.5551 0.4626 0.0799 0.030 Uiso 1 1 calc R
C5 C 0.7316(2) 0.71420(15) 0.25831(8) 0.0198(3) Uani 1 1 d .
H5 H 0.8198 0.6639 0.2582 0.024 Uiso 1 1 calc R
C15 C 0.7284(2) 1.01526(14) 0.05909(8) 0.0192(3) Uani 1 1 d .
H15 H 0.8281 1.0110 0.0383 0.023 Uiso 1 1 calc R
C14 C 0.8121(2) 0.71103(15) 0.04465(8) 0.0213(4) Uani 1 1 d .
H14 H 0.8764 0.7736 0.0354 0.026 Uiso 1 1 calc R
C16 C 0.5998(2) 1.09265(14) 0.03728(8) 0.0208(4) Uani 1 1 d .
C13 C 0.7750(3) 0.63306(17) 0.00027(9) 0.0263(4) Uani 1 1 d .
H13 H 0.8142 0.6438 -0.0386 0.032 Uiso 1 1 calc R
C17 C 0.5421(4) 1.23172(18) -0.03482(11) 0.0406(6) Uani 1 1 d .
H17A H 0.4414 1.1956 -0.0472 0.061 Uiso 1 1 calc R
H17B H 0.5920 1.2687 -0.0686 0.061 Uiso 1 1 calc R
H17C H 0.5178 1.2862 -0.0043 0.061 Uiso 1 1 calc R

loop_
_atom_site_aniso_label
_atom_site_aniso_U_11
_atom_site_aniso_U_22
_atom_site_aniso_U_33
_atom_site_aniso_U_23
_atom_site_aniso_U_13
_atom_site_aniso_U_12
S1 0.01359(17) 0.01610(17) 0.02020(18) 0.00095(13) 0.00103(15) -0.00156(15)
S2 0.01585(18) 0.01934(18) 0.01762(17) 0.00168(14) -0.00024(14) 0.00289(15)
N1 0.0151(6) 0.0128(6) 0.0168(6) 0.0028(5) 0.0004(5) -0.0009(5)
O3 0.0238(6) 0.0201(6) 0.0230(6) 0.0027(5) 0.0022(5) -0.0070(5)
O4 0.0149(6) 0.0241(6) 0.0341(7) -0.0010(6) 0.0006(5) 0.0017(5)
O2 0.0399(8) 0.0247(7) 0.0300(7) 0.0151(6) 0.0001(6) 0.0033(6)
O1 0.0274(7) 0.0276(7) 0.0239(6) 0.0012(5) -0.0028(5) 0.0079(6)
C6 0.0159(7) 0.0136(7) 0.0147(7) 0.0003(6) 0.0008(6) -0.0029(6)
C23 0.0209(8) 0.0199(7) 0.0257(8) 0.0035(6) -0.0025(7) -0.0001(8)
C10 0.0207(8) 0.0186(8) 0.0204(8) 0.0010(6) -0.0002(7) 0.0001(7)
C18 0.0155(7) 0.0161(7) 0.0183(7) 0.0006(6) -0.0004(6) -0.0047(6)
C3 0.0290(9) 0.0283(8) 0.0150(7) -0.0036(6) 0.0066(8) -0.0119(8)
C1 0.0164(7) 0.0143(7) 0.0147(7) -0.0004(6) 0.0002(6) -0.0023(6)
C2 0.0181(8) 0.0231(8) 0.0212(8) -0.0058(6) 0.0026(7) -0.0014(6)
C9 0.0143(7) 0.0154(8) 0.0168(8) -0.0001(6) 0.0002(6) 0.0037(6)
C24 0.0384(12) 0.0483(13) 0.0213(9) -0.0089(9) 0.0052(8) -0.0094(10)
C7 0.0149(7) 0.0123(7) 0.0169(7) 0.0023(6) 0.0013(6) 0.0001(5)
C12 0.0278(9) 0.0213(8) 0.0253(9) -0.0071(7) -0.0054(7) 0.0040(7)
C19 0.0206(8) 0.0161(7) 0.0223(8) 0.0008(6) -0.0037(7) -0.0015(6)
C21 0.0238(8) 0.0278(9) 0.0221(8) -0.0036(7) 0.0032(7) -0.0115(7)
C20 0.0214(9) 0.0190(8) 0.0298(9) -0.0056(7) -0.0002(7) -0.0021(7)
C4 0.0320(10) 0.0212(8) 0.0153(8) 0.0035(7) -0.0005(7) -0.0092(7)
C8 0.0185(7) 0.0127(7) 0.0165(7) -0.0023(6) 0.0011(6) -0.0008(6)
C22 0.0304(9) 0.0300(9) 0.0196(8) 0.0073(7) -0.0046(7) -0.0074(8)
C11 0.0251(9) 0.0195(8) 0.0294(9) -0.0023(7) -0.0028(7) -0.0018(7)
C5 0.0243(9) 0.0164(8) 0.0188(8) 0.0034(6) -0.0016(6) -0.0020(7)
C15 0.0214(8) 0.0165(7) 0.0196(8) 0.0029(6) 0.0007(6) -0.0001(6)
C14 0.0250(9) 0.0198(8) 0.0192(8) 0.0009(7) 0.0032(7) -0.0004(7)
C16 0.0294(9) 0.0146(7) 0.0185(8) 0.0013(6) -0.0054(7) 0.0000(7)
C13 0.0337(11) 0.0276(9) 0.0176(8) -0.0019(7) 0.0025(8) 0.0039(8)
C17 0.0611(16) 0.0266(10) 0.0342(11) 0.0134(9) -0.0066(11) 0.0143(10)

loop_
_atom_type_symbol
_atom_type_description
_atom_type_scat_dispersion_real
_atom_type_scat_dispersion_imag
_atom_type_scat_source
C C 0.0033 0.0016 'International Tables Vol C Tables 4.2.6.8 and 6.1.1.4'
H H 0.0000 0.0000 'International Tables Vol C Tables 4.2.6.8 and 6.1.1.4'
N N 0.0061 0.0033 'International Tables Vol C Tables 4.2.6.8 and 6.1.1.4'
O O 0.0106 0.0060 'International Tables Vol C Tables 4.2.6.8 and 6.1.1.4'
S S 0.1246 0.1234 'International Tables Vol C Tables 4.2.6.8 and 6.1.1.4'

loop_
_geom_angle_atom_site_label_1
_geom_angle_atom_site_label_2
_geom_angle_atom_site_label_3
_geom_angle
O3 S1 O4 120.28(8)
O3 S1 N1 106.95(7)
O4 S1 N1 105.66(7)
O3 S1 C18 107.79(8)
O4 S1 C18 108.59(8)
N1 S1 C18 106.86(7)
C8 S2 C1 102.30(8)
C8 N1 C7 117.49(13)
C8 N1 S1 118.24(11)
C7 N1 S1 116.30(11)
C16 O2 C17 115.00(18)
C5 C6 C1 119.08(16)
C5 C6 C7 121.04(15)
C1 C6 C7 119.79(14)
C18 C23 C22 118.70(17)
C18 C23 H23 120.6
C22 C23 H23 120.6
C11 C10 C9 120.27(17)
C11 C10 H10 119.9
C9 C10 H10 119.9
C23 C18 C19 121.22(16)
C23 C18 S1 119.60(14)
C19 C18 S1 119.17(13)
C4 C3 C2 120.80(16)
C4 C3 H3 119.6
C2 C3 H3 119.6
C2 C1 C6 120.16(16)
C2 C1 S2 117.52(13)
C6 C1 S2 122.30(13)
C3 C2 C1 119.57(17)
C3 C2 H2 120.2
C1 C2 H2 120.2
C14 C9 C10 118.71(16)
C14 C9 C7 120.42(15)
C10 C9 C7 120.43(15)
C21 C24 H24A 109.5
C21 C24 H24B 109.5
H24A C24 H24B 109.5
C21 C24 H24C 109.5
H24A C24 H24C 109.5
H24B C24 H24C 109.5
N1 C7 C6 110.20(13)
N1 C7 C9 110.10(13)
C6 C7 C9 115.55(14)
N1 C7 H7 106.8
C6 C7 H7 106.8
C9 C7 H7 106.8
C11 C12 C13 119.74(17)
C11 C12 H12 120.1
C13 C12 H12 120.1
C20 C19 C18 118.74(17)
C20 C19 H19 120.6
C18 C19 H19 120.6
C22 C21 C20 118.89(17)
C22 C21 C24 121.10(19)
C20 C21 C24 119.97(19)
C19 C20 C21 121.25(17)
C19 C20 H20 119.4
C21 C20 H20 119.4
C3 C4 C5 119.48(16)
C3 C4 H4 120.3
C5 C4 H4 120.3
C15 C8 N1 118.48(15)
C15 C8 S2 122.64(13)
N1 C8 S2 118.88(12)
C21 C22 C23 121.17(17)
C21 C22 H22 119.4
C23 C22 H22 119.4
C12 C11 C10 120.52(18)
C12 C11 H11 119.7
C10 C11 H11 119.7
C4 C5 C6 120.88(17)
C4 C5 H5 119.6
C6 C5 H5 119.6
C8 C15 C16 122.69(16)
C8 C15 H15 118.7
C16 C15 H15 118.7
C13 C14 C9 120.53(17)
C13 C14 H14 119.7
C9 C14 H14 119.7
O1 C16 O2 123.57(17)
O1 C16 C15 126.35(17)
O2 C16 C15 110.07(17)
C12 C13 C14 120.22(17)
C12 C13 H13 119.9
C14 C13 H13 119.9
O2 C17 H17A 109.5
O2 C17 H17B 109.5
H17A C17 H17B 109.5
O2 C17 H17C 109.5
H17A C17 H17C 109.5
H17B C17 H17C 109.5

loop_
_geom_bond_atom_site_label_1
_geom_bond_atom_site_label_2
_geom_bond_distance
S1 O3 1.4305(12)
S1 O4 1.4305(13)
S1 N1 1.6737(14)
S1 C18 1.7565(18)
S2 C8 1.7571(17)
S2 C1 1.7609(17)
N1 C8 1.415(2)
N1 C7 1.486(2)
O2 C16 1.348(2)
O2 C17 1.440(2)
O1 C16 1.202(2)
C6 C5 1.392(2)
C6 C1 1.395(2)
C6 C7 1.512(2)
C23 C18 1.386(2)
C23 C22 1.391(3)
C23 H23 0.9300
C10 C11 1.385(3)
C10 C9 1.397(2)
C10 H10 0.9300
C18 C19 1.395(2)
C3 C4 1.380(3)
C3 C2 1.386(3)
C3 H3 0.9300
C1 C2 1.394(2)
C2 H2 0.9300
C9 C14 1.392(2)
C9 C7 1.525(2)
C24 C21 1.507(3)
C24 H24A 0.9600
C24 H24B 0.9600
C24 H24C 0.9600
C7 H7 0.9800
C12 C11 1.380(3)
C12 C13 1.380(3)
C12 H12 0.9300
C19 C20 1.378(3)
C19 H19 0.9300
C21 C22 1.383(3)
C21 C20 1.394(3)
C20 H20 0.9300
C4 C5 1.385(3)
C4 H4 0.9300
C8 C15 1.350(2)
C22 H22 0.9300
C11 H11 0.9300
C5 H5 0.9300
C15 C16 1.469(2)
C15 H15 0.9300
C14 C13 1.388(3)
C14 H14 0.9300
C13 H13 0.9300
C17 H17A 0.9600
C17 H17B 0.9600
C17 H17C 0.9600
